data_2212190
loop_
_publ_author_name
'Naveen, S.'
Basappa
'Sridhar, M. A.'
'Shashidhara Prasad, J.'
'Rangappa, K. S.'

_publ_section_title (2-Ethoxyphenyl)[4-(6-fluorobenzo[<i>d</i>]isoxazol-3-yl)piperidin-1-yl]methanone
_journal_coeditor_code HB2252
_journal_issue 2
_journal_name_full 'Acta Crystallographica Section E'
_journal_page_first o642
_journal_page_last o643
_journal_paper_doi 10.1107/S1600536807000396
_journal_volume 63
_journal_year 2007
_chemical_formula_iupac 'C21 H21 F N2 O3'
_chemical_formula_moiety 'C21 H21 F N2 O3'
_chemical_formula_sum 'C21 H21 F N2 O3'
_chemical_formula_weight 368.40
_chemical_name_systematic
;
(2-Ethoxyphenyl)[4-(6-fluorobenzo[d]isoxazol-3-yl)piperidin-1-yl]methanone
;
_space_group_IT_number 2
_symmetry_cell_setting triclinic
_symmetry_space_group_name_Hall '-P 1'
_symmetry_space_group_name_H-M 'P -1'
_atom_sites_solution_hydrogens geom
_atom_sites_solution_primary direct
_atom_sites_solution_secondary difmap
_audit_creation_method SHELXL-97
_cell_angle_alpha 107.125(5)
_cell_angle_beta 94.622(5)
_cell_angle_gamma 100.513(5)
_cell_formula_units_Z 2
_cell_length_a 7.029(6)
_cell_length_b 9.851(7)
_cell_length_c 14.120(2)
_cell_measurement_reflns_used 4897
_cell_measurement_temperature 295(2)
_cell_measurement_theta_max 25.02
_cell_measurement_theta_min 2.22
_cell_volume 909.2(10)
_computing_cell_refinement 'SCALEPACK (Otwinowski & Minor, 1997)'
_computing_data_collection 'XPRESS (MacScience, 2002)'
_computing_data_reduction 'SCALEPACK and DENZO (Otwinowski & Minor, 1997)'
_computing_molecular_graphics 'PLATON (Spek, 2003) and ORTEPII (Johnson, 1976)'
_computing_publication_material 'PLATON (Spek, 2003)'
_computing_structure_refinement 'SHELXL97 (Sheldrick, 1997)'
_computing_structure_solution 'SHELXS97 (Sheldrick, 1997)'
_diffrn_ambient_temperature 295(2)
_diffrn_detector_area_resol_mean 10.0
_diffrn_measured_fraction_theta_full 0.916
_diffrn_measured_fraction_theta_max 0.916
_diffrn_measurement_device_type 'MacScience DIPLabo 32001'
_diffrn_measurement_method \w
_diffrn_radiation_monochromator graphite
_diffrn_radiation_source 'fine-focus sealed tube'
_diffrn_radiation_type MoK\a
_diffrn_radiation_wavelength 0.71073
_diffrn_reflns_av_R_equivalents 0.0296
_diffrn_reflns_av_sigmaI/netI 0.0322
_diffrn_reflns_limit_h_max 8
_diffrn_reflns_limit_h_min -8
_diffrn_reflns_limit_k_max 11
_diffrn_reflns_limit_k_min -11
_diffrn_reflns_limit_l_max 16
_diffrn_reflns_limit_l_min -16
_diffrn_reflns_number 4897
_diffrn_reflns_theta_full 25.02
_diffrn_reflns_theta_max 25.02
_diffrn_reflns_theta_min 2.22
_diffrn_standards_decay_% 0
_diffrn_standards_number 0
_exptl_absorpt_coefficient_mu 0.097
_exptl_absorpt_correction_type none
_exptl_absorpt_process_details none
_exptl_crystal_colour Colorless
_exptl_crystal_density_diffrn 1.346
_exptl_crystal_density_method 'Not Measured'
_exptl_crystal_description Block
_exptl_crystal_F_000 388
_exptl_crystal_size_max 0.25
_exptl_crystal_size_mid 0.25
_exptl_crystal_size_min 0.20
_refine_diff_density_max 0.166
_refine_diff_density_min -0.192
_refine_ls_extinction_method none
_refine_ls_goodness_of_fit_ref 1.147
_refine_ls_hydrogen_treatment constr
_refine_ls_matrix_type full
_refine_ls_number_parameters 245
_refine_ls_number_reflns 2954
_refine_ls_number_restraints 0
_refine_ls_restrained_S_all 1.147
_refine_ls_R_factor_all 0.0543
_refine_ls_R_factor_gt 0.0463
_refine_ls_shift/su_max 0.000
_refine_ls_shift/su_mean 0.000
_refine_ls_structure_factor_coef Fsqd
_refine_ls_weighting_details 'calc w=1/[\s^2^(Fo^2^)+(0.0520P)^2^+0.3865P] where P=(Fo^2^+2Fc^2^)/3'
_refine_ls_weighting_scheme calc
_refine_ls_wR_factor_gt 0.1304
_refine_ls_wR_factor_ref 0.1419
_reflns_number_gt 2535
_reflns_number_total 2954
_reflns_threshold_expression I>2\s(I)
_cod_data_source_file hb2252.cif
_cod_data_source_block I
_cod_depositor_comments
;
The following automatic conversions were performed:
'_symmetry_cell_setting' value 'Triclinic' changed to 'triclinic'
according to '/home/saulius/struct/CIF-dictionaries/cif_core.dic'
dictionary named 'cif_core.dic' version 2.4.1 from 2010-06-29.

Automatic conversion script
Id: cif_fix_enum 1527 2010-12-29 10:47:43Z saulius 

The following automatic conversions were performed:

'_symmetry_cell_setting' value 'Triclinic' changed to 'triclinic'
according to /home/saulius/struct/CIF-dictionaries/cif_core.dic
dictionary named 'cif_core.dic' version 2.4.1 from 2010-06-29.

Automatic conversion script
Id: cif_fix_values 1715 2011-07-08 13:25:40Z adriana 
;
_cod_database_code 2212190

loop_
_symmetry_equiv_pos_as_xyz
x,y,z
-x,-y,-z

loop_
_atom_site_aniso_label
_atom_site_aniso_U_11
_atom_site_aniso_U_22
_atom_site_aniso_U_33
_atom_site_aniso_U_12
_atom_site_aniso_U_13
_atom_site_aniso_U_23
F27 0.0669(10) 0.1082(14) 0.1088(14) -0.0119(10) 0.0106(10) 0.0586(12)
O8 0.0691(11) 0.0543(10) 0.0751(12) 0.0129(10) 0.0250(9) -0.0025(9)
O15 0.0615(10) 0.0554(10) 0.0381(8) 0.0011(8) 0.0029(7) 0.0131(7)
O25 0.0622(10) 0.0760(12) 0.0456(9) 0.0015(10) -0.0007(8) 0.0211(8)
N1 0.0508(10) 0.0395(10) 0.0445(9) 0.0058(9) 0.0076(8) 0.0072(8)
N26 0.0560(11) 0.0685(14) 0.0497(11) 0.0014(11) 0.0021(9) 0.0197(10)
C2 0.0586(13) 0.0435(12) 0.0429(11) 0.0013(11) 0.0057(10) 0.0036(9)
C3 0.0548(13) 0.0404(12) 0.0458(11) 0.0041(11) 0.0039(10) 0.0071(9)
C4 0.0413(11) 0.0506(13) 0.0455(11) 0.0097(10) 0.0009(9) 0.0152(10)
C5 0.0448(11) 0.0449(12) 0.0518(12) 0.0137(10) 0.0084(10) 0.0091(10)
C6 0.0488(12) 0.0437(12) 0.0566(13) 0.0133(11) 0.0074(10) 0.0154(10)
C7 0.0526(12) 0.0456(12) 0.0382(10) 0.0094(11) 0.0065(9) 0.0102(9)
C9 0.0458(11) 0.0440(12) 0.0446(11) 0.0111(10) 0.0098(9) 0.0141(9)
C10 0.0423(11) 0.0454(12) 0.0467(11) 0.0121(11) 0.0092(9) 0.0146(10)
C11 0.0455(12) 0.0484(13) 0.0581(13) 0.0102(11) 0.0020(10) 0.0097(11)
C12 0.0480(13) 0.0476(13) 0.0838(18) 0.0079(12) 0.0098(12) 0.0225(13)
C13 0.0691(16) 0.0572(16) 0.0768(18) 0.0097(14) 0.0210(14) 0.0341(14)
C14 0.0696(15) 0.0584(15) 0.0525(13) 0.0133(13) 0.0151(12) 0.0231(11)
C16 0.0591(14) 0.0749(17) 0.0392(12) 0.0118(13) 0.0040(10) 0.0095(11)
C17 0.0745(17) 0.0857(19) 0.0475(13) 0.0301(15) 0.0154(12) 0.0256(13)
C18 0.0446(11) 0.0501(13) 0.0446(11) 0.0125(11) 0.0042(9) 0.0116(10)
C19 0.0420(11) 0.0479(12) 0.0459(11) 0.0135(10) 0.0089(9) 0.0134(10)
C20 0.0455(12) 0.0628(15) 0.0474(12) 0.0116(12) 0.0043(10) 0.0142(11)
C21 0.0431(12) 0.0655(16) 0.0655(15) 0.0026(12) 0.0018(11) 0.0152(13)
C22 0.0460(13) 0.0682(16) 0.0752(17) 0.0076(13) 0.0136(12) 0.0331(14)
C23 0.0558(14) 0.0713(17) 0.0579(14) 0.0164(13) 0.0130(12) 0.0294(13)
C24 0.0487(12) 0.0552(13) 0.0465(12) 0.0137(11) 0.0058(10) 0.0153(10)

loop_
_atom_site_type_symbol
_atom_site_label
_atom_site_fract_x
_atom_site_fract_y
_atom_site_fract_z
_atom_site_U_iso_or_equiv
_atom_site_thermal_displace_type
_atom_site_calc_flag
_atom_site_refinement_flags
_atom_site_occupancy
F F27 -0.6076(2) 0.2443(2) 0.34580(15) 0.0935(7) Uani . . 1.000
O O8 0.6471(3) 0.69735(19) 0.04217(14) 0.0705(6) Uani . . 1.000
O O15 0.7032(2) 0.92471(17) 0.30064(11) 0.0538(5) Uani . . 1.000
O O25 -0.0288(3) 0.6193(2) 0.44661(12) 0.0631(6) Uani . . 1.000
N N1 0.3923(3) 0.77490(19) 0.11216(13) 0.0468(6) Uani . . 1.000
N N26 0.0812(3) 0.6972(2) 0.38983(15) 0.0598(7) Uani . . 1.000
C C2 0.2634(4) 0.6305(2) 0.07302(16) 0.0520(7) Uani . . 1.000
C C3 0.1759(3) 0.5859(2) 0.15720(16) 0.0495(7) Uani . . 1.000
C C4 0.0703(3) 0.6994(2) 0.21698(16) 0.0461(7) Uani . . 1.000
C C5 0.2124(3) 0.8479(2) 0.25450(16) 0.0479(7) Uani . . 1.000
C C6 0.2987(3) 0.8882(2) 0.16859(17) 0.0494(7) Uani . . 1.000
C C7 0.5799(3) 0.7956(2) 0.09487(15) 0.0463(7) Uani . . 1.000
C C9 0.7103(3) 0.9441(2) 0.13969(16) 0.0444(7) Uani . . 1.000
C C10 0.7748(3) 1.0059(2) 0.24246(15) 0.0443(7) Uani . . 1.000
C C11 0.9065(3) 1.1394(2) 0.27873(18) 0.0526(7) Uani . . 1.000
C C12 0.9746(4) 1.2094(3) 0.2126(2) 0.0597(9) Uani . . 1.000
C C13 0.9162(4) 1.1491(3) 0.1116(2) 0.0647(10) Uani . . 1.000
C C14 0.7846(4) 1.0168(3) 0.07557(19) 0.0586(8) Uani . . 1.000
C C16 0.7583(4) 0.9857(3) 0.40709(17) 0.0602(8) Uani . . 1.000
C C17 0.6641(4) 0.8766(3) 0.45385(18) 0.0661(10) Uani . . 1.000
C C18 -0.0119(3) 0.6496(2) 0.29847(16) 0.0470(7) Uani . . 1.000
C C19 -0.1855(3) 0.5402(2) 0.28899(16) 0.0449(7) Uani . . 1.000
C C20 -0.3349(3) 0.4555(3) 0.21155(17) 0.0528(8) Uani . . 1.000
C C21 -0.4766(3) 0.3563(3) 0.2330(2) 0.0608(8) Uani . . 1.000
C C22 -0.4668(3) 0.3461(3) 0.3289(2) 0.0612(9) Uani . . 1.000
C C23 -0.3267(4) 0.4284(3) 0.40739(19) 0.0590(9) Uani . . 1.000
C C24 -0.1852(3) 0.5258(3) 0.38322(16) 0.0500(7) Uani . . 1.000
H H2A 0.33700 0.56030 0.04010 0.0620 Uiso calc R 1.000
H H2B 0.15940 0.63120 0.02380 0.0620 Uiso calc R 1.000
H H3A 0.27910 0.57390 0.20200 0.0590 Uiso calc R 1.000
H H3B 0.08410 0.49300 0.12920 0.0590 Uiso calc R 1.000
H H4 -0.03860 0.70570 0.17170 0.0550 Uiso calc R 1.000
H H5A 0.14410 0.92150 0.28800 0.0580 Uiso calc R 1.000
H H5B 0.31710 0.84550 0.30280 0.0580 Uiso calc R 1.000
H H6A 0.19590 0.90140 0.12420 0.0590 Uiso calc R 1.000
H H6B 0.39430 0.97950 0.19490 0.0590 Uiso calc R 1.000
H H11 0.94850 1.18140 0.34710 0.0630 Uiso calc R 1.000
H H12 1.06170 1.29920 0.23720 0.0720 Uiso calc R 1.000
H H13 0.96460 1.19660 0.06770 0.0780 Uiso calc R 1.000
H H14 0.74490 0.97550 0.00690 0.0700 Uiso calc R 1.000
H H16A 0.71450 1.07590 0.43170 0.0720 Uiso calc R 1.000
H H16B 0.89930 1.00610 0.42390 0.0720 Uiso calc R 1.000
H H17A 0.52470 0.85670 0.43640 0.0990 Uiso calc R 1.000
H H17B 0.69750 0.91520 0.52530 0.0990 Uiso calc R 1.000
H H17C 0.70980 0.78830 0.42970 0.0990 Uiso calc R 1.000
H H20 -0.33880 0.46560 0.14800 0.0630 Uiso calc R 1.000
H H21 -0.57780 0.29690 0.18340 0.0730 Uiso calc R 1.000
H H23 -0.32600 0.42000 0.47130 0.0710 Uiso calc R 1.000

loop_
_atom_type_symbol
_atom_type_description
_atom_type_scat_dispersion_real
_atom_type_scat_dispersion_imag
_atom_type_scat_source
O O 0.0106 0.0060 'International Tables Vol C Tables 4.2.6.8 and 6.1.1.4'
N N 0.0061 0.0033 'International Tables Vol C Tables 4.2.6.8 and 6.1.1.4'
F F 0.0171 0.0103 'International Tables Vol C Tables 4.2.6.8 and 6.1.1.4'
H H 0.0000 0.0000 'International Tables Vol C Tables 4.2.6.8 and 6.1.1.4'
C C 0.0033 0.0016 'International Tables Vol C Tables 4.2.6.8 and 6.1.1.4'

loop_
_geom_angle_atom_site_label_1
_geom_angle_atom_site_label_2
_geom_angle_atom_site_label_3
_geom_angle
_geom_angle_publ_flag
C10 O15 C16 117.74(19) n
N26 O25 C24 107.44(17) n
C2 N1 C6 114.11(19) n
C2 N1 C7 120.52(19) n
C6 N1 C7 125.36(18) n
O25 N26 C18 106.82(18) n
N1 C2 C3 110.53(17) n
C2 C3 C4 111.73(17) no
C3 C4 C5 108.89(17) no
C3 C4 C18 109.16(17) no
C5 C4 C18 113.95(18) no
C4 C5 C6 111.22(17) no
N1 C6 C5 110.96(17) n
O8 C7 N1 122.2(2) n
O8 C7 C9 118.7(2) n
N1 C7 C9 119.06(18) n
C7 C9 C10 122.67(19) no
C7 C9 C14 118.4(2) no
C10 C9 C14 118.6(2) no
O15 C10 C9 115.43(18) n
O15 C10 C11 124.56(19) n
C9 C10 C11 119.99(19) no
C10 C11 C12 119.6(2) no
C11 C12 C13 121.2(3) no
C12 C13 C14 119.2(3) no
C9 C14 C13 121.4(2) no
O15 C16 C17 107.7(2) n
N26 C18 C4 121.2(2) n
N26 C18 C19 111.23(19) n
C4 C18 C19 127.44(19) no
C18 C19 C20 135.5(2) no
C18 C19 C24 104.23(19) no
C20 C19 C24 120.3(2) no
C19 C20 C21 117.4(2) no
C20 C21 C22 119.4(2) no
F27 C22 C21 117.2(2) n
F27 C22 C23 117.5(2) n
C21 C22 C23 125.3(3) no
C22 C23 C24 113.9(2) no
O25 C24 C19 110.3(2) n
O25 C24 C23 126.1(2) n
C19 C24 C23 123.6(2) no
N1 C2 H2A 109.51 no
N1 C2 H2B 109.57 no
C3 C2 H2A 109.54 no
C3 C2 H2B 109.57 no
H2A C2 H2B 108.07 no
C2 C3 H3A 109.29 no
C2 C3 H3B 109.26 no
C4 C3 H3A 109.24 no
C4 C3 H3B 109.29 no
H3A C3 H3B 107.95 no
C3 C4 H4 108.25 no
C5 C4 H4 108.24 no
C18 C4 H4 108.21 no
C4 C5 H5A 109.39 no
C4 C5 H5B 109.39 no
C6 C5 H5A 109.35 no
C6 C5 H5B 109.40 no
H5A C5 H5B 108.02 no
N1 C6 H6A 109.45 no
N1 C6 H6B 109.43 no
C5 C6 H6A 109.44 no
C5 C6 H6B 109.47 no
H6A C6 H6B 108.04 no
C10 C11 H11 120.23 no
C12 C11 H11 120.16 no
C11 C12 H12 119.37 no
C13 C12 H12 119.43 no
C12 C13 H13 120.42 no
C14 C13 H13 120.37 no
C9 C14 H14 119.30 no
C13 C14 H14 119.35 no
O15 C16 H16A 110.16 no
O15 C16 H16B 110.18 no
C17 C16 H16A 110.18 no
C17 C16 H16B 110.11 no
H16A C16 H16B 108.48 no
C16 C17 H17A 109.44 no
C16 C17 H17B 109.46 no
C16 C17 H17C 109.48 no
H17A C17 H17B 109.44 no
H17A C17 H17C 109.50 no
H17B C17 H17C 109.50 no
C19 C20 H20 121.28 no
C21 C20 H20 121.28 no
C20 C21 H21 120.25 no
C22 C21 H21 120.31 no
C22 C23 H23 123.05 no
C24 C23 H23 123.05 no

loop_
_geom_bond_atom_site_label_1
_geom_bond_atom_site_label_2
_geom_bond_distance
_geom_bond_publ_flag
F27 C22 1.363(3) n
O8 C7 1.230(3) n
O15 C10 1.369(3) n
O15 C16 1.435(3) n
O25 N26 1.440(3) n
O25 C24 1.358(3) n
N1 C2 1.461(3) n
N1 C6 1.464(3) n
N1 C7 1.350(3) n
N26 C18 1.307(3) n
C2 C3 1.520(3) no
C3 C4 1.537(3) no
C4 C5 1.531(3) no
C4 C18 1.495(3) no
C5 C6 1.520(3) no
C7 C9 1.501(3) no
C9 C10 1.398(3) no
C9 C14 1.388(4) no
C10 C11 1.390(3) no
C11 C12 1.381(4) no
C12 C13 1.368(4) no
C13 C14 1.381(4) no
C16 C17 1.503(4) no
C18 C19 1.441(3) no
C19 C20 1.397(3) no
C19 C24 1.378(3) no
C20 C21 1.381(4) no
C21 C22 1.384(4) no
C22 C23 1.363(4) no
C23 C24 1.388(4) no
C2 H2A 0.9705 no
C2 H2B 0.9695 no
C3 H3A 0.9703 no
C3 H3B 0.9698 no
C4 H4 0.9799 no
C5 H5A 0.9703 no
C5 H5B 0.9706 no
C6 H6A 0.9700 no
C6 H6B 0.9700 no
C11 H11 0.9296 no
C12 H12 0.9301 no
C13 H13 0.9302 no
C14 H14 0.9305 no
C16 H16A 0.9697 no
C16 H16B 0.9697 no
C17 H17A 0.9601 no
C17 H17B 0.9594 no
C17 H17C 0.9597 no
C20 H20 0.9300 no
C21 H21 0.9301 no
C23 H23 0.9296 no

loop_
_geom_hbond_atom_site_label_D
_geom_hbond_atom_site_label_H
_geom_hbond_atom_site_label_A
_geom_hbond_site_symmetry_A
_geom_hbond_distance_DH
_geom_hbond_distance_HA
_geom_hbond_distance_DA
_geom_hbond_angle_DHA
_geom_hbond_publ_flag
C2 H2A O8 2_665 0.97 2.49 3.359(3) 149 yes

loop_
_geom_torsion_atom_site_label_1
_geom_torsion_atom_site_label_2
_geom_torsion_atom_site_label_3
_geom_torsion_atom_site_label_4
_geom_torsion
_geom_torsion_publ_flag
C16 O15 C10 C9 -177.5(2) no
C16 O15 C10 C11 4.1(3) no
C10 O15 C16 C17 -179.4(2) no
C24 O25 N26 C18 0.6(3) no
N26 O25 C24 C19 -1.1(3) no
N26 O25 C24 C23 178.8(3) no
C6 N1 C7 O8 -175.9(2) no
C2 N1 C7 C9 -177.56(18) no
C6 N1 C2 C3 -55.9(2) no
C2 N1 C7 O8 3.7(3) no
C7 N1 C6 C5 -124.1(2) no
C6 N1 C7 C9 2.8(3) no
C2 N1 C6 C5 56.3(2) no
C7 N1 C2 C3 124.5(2) no
O25 N26 C18 C4 -175.30(19) no
O25 N26 C18 C19 0.2(2) no
N1 C2 C3 C4 55.0(3) no
C2 C3 C4 C18 -179.89(18) no
C2 C3 C4 C5 -54.9(2) no
C3 C4 C5 C6 54.8(2) no
C3 C4 C18 N26 97.3(2) no
C5 C4 C18 N26 -24.6(3) no
C3 C4 C18 C19 -77.3(3) no
C18 C4 C5 C6 176.94(18) no
C5 C4 C18 C19 160.7(2) no
C4 C5 C6 N1 -55.4(2) no
O8 C7 C9 C10 -111.4(2) no
N1 C7 C9 C14 -116.5(2) no
O8 C7 C9 C14 62.3(3) no
N1 C7 C9 C10 69.8(3) no
C14 C9 C10 O15 -176.7(2) no
C14 C9 C10 C11 1.8(3) no
C10 C9 C14 C13 -1.5(4) no
C7 C9 C10 C11 175.4(2) no
C7 C9 C14 C13 -175.4(2) no
C7 C9 C10 O15 -3.1(3) no
C9 C10 C11 C12 -0.8(3) no
O15 C10 C11 C12 177.6(2) no
C10 C11 C12 C13 -0.6(4) no
C11 C12 C13 C14 0.9(4) no
C12 C13 C14 C9 0.1(4) no
N26 C18 C19 C20 179.7(3) no
C4 C18 C19 C24 174.3(2) no
N26 C18 C19 C24 -0.8(3) no
C4 C18 C19 C20 -5.1(4) no
C24 C19 C20 C21 -1.5(4) no
C18 C19 C24 O25 1.2(3) no
C18 C19 C20 C21 177.9(2) no
C20 C19 C24 O25 -179.3(2) no
C18 C19 C24 C23 -178.7(2) no
C20 C19 C24 C23 0.8(4) no
C19 C20 C21 C22 0.8(4) no
C20 C21 C22 C23 0.7(4) no
C20 C21 C22 F27 -178.6(2) no
F27 C22 C23 C24 177.9(2) no
C21 C22 C23 C24 -1.3(4) no
C22 C23 C24 C19 0.6(4) no
C22 C23 C24 O25 -179.3(2) no

loop_
_cod_related_entry_id
_cod_related_entry_database
_cod_related_entry_code
1 ChemSpider 21125442
